data_4501606
loop_
_publ_author_name
'Hu, Jin-Song'
'Shang, Yong-Jia'
'Yao, Xiao-qiang'
'Qin, Ling'
'Li, Yi-Zhi'
'Guo, Zi-Jian'
'Zheng, He-Gen'
'Xue, Zi-Ling'

_publ_section_title
;
 Syntheses, Structures, and Photoluminescence of Five New
 Metal&#x2212;Organic Frameworks Based on Flexible Tetrapyridines and
 Aromatic Polycarboxylate Acids
;
_journal_issue 6
_journal_name_full 'Crystal Growth &amp; Design'
_journal_page_first 2676
_journal_paper_doi 10.1021/cg1001557
_journal_volume 10
_journal_year 2010
_chemical_formula_moiety 'C41 H36 Cd2 N4 O16'
_chemical_formula_sum 'C41 H36 Cd2 N4 O16'
_chemical_formula_weight 1065.54
_chemical_name_systematic
; 
 ? 
;
_space_group_IT_number 18
_symmetry_cell_setting orthorhombic
_symmetry_space_group_name_Hall 'P 2 2ab'
_symmetry_space_group_name_H-M 'P 21 21 2'
_atom_sites_solution_hydrogens geom
_atom_sites_solution_primary direct
_atom_sites_solution_secondary difmap
_audit_creation_method SHELXL-97
_cell_angle_alpha 90.00
_cell_angle_beta 90.00
_cell_angle_gamma 90.00
_cell_formula_units_Z 2
_cell_length_a 15.1946(15)
_cell_length_b 17.6866(17)
_cell_length_c 9.0803(9)
_cell_measurement_reflns_used 4697
_cell_measurement_temperature 291(2)
_cell_measurement_theta_max 25.33
_cell_measurement_theta_min 2.31
_cell_volume 2440.2(4)
_computing_cell_refinement 'SMART (Bruker, 2000)'
_computing_data_collection 'SMART (Bruker, 2000)'
_computing_data_reduction 'SMART (Bruker, 2000)'
_computing_molecular_graphics SHELXTL
_computing_publication_material SHELXTL
_computing_structure_refinement 'SHELXL-97 (Sheldrick, 1997)'
_computing_structure_solution 'SHELXS-97 (Sheldrick, 1990)'
_diffrn_ambient_temperature 291(2)
_diffrn_measured_fraction_theta_full 0.997
_diffrn_measured_fraction_theta_max 0.997
_diffrn_measurement_device_type 'CCD area detector'
_diffrn_measurement_method 'phi and omega scans'
_diffrn_radiation_monochromator graphite
_diffrn_radiation_source 'fine-focus sealed tube'
_diffrn_radiation_type MoK\a
_diffrn_radiation_wavelength 0.71073
_diffrn_reflns_av_R_equivalents 0.0429
_diffrn_reflns_av_sigmaI/netI 0.0484
_diffrn_reflns_limit_h_max 18
_diffrn_reflns_limit_h_min -15
_diffrn_reflns_limit_k_max 20
_diffrn_reflns_limit_k_min -21
_diffrn_reflns_limit_l_max 11
_diffrn_reflns_limit_l_min -10
_diffrn_reflns_number 13161
_diffrn_reflns_theta_full 25.99
_diffrn_reflns_theta_max 25.99
_diffrn_reflns_theta_min 1.77
_exptl_absorpt_coefficient_mu 0.939
_exptl_absorpt_correction_T_max 0.813
_exptl_absorpt_correction_T_min 0.762
_exptl_absorpt_correction_type multi-scan
_exptl_absorpt_process_details 'SADABS; Bruker, 2000'
_exptl_crystal_colour colorless
_exptl_crystal_density_diffrn 1.450
_exptl_crystal_density_method 'not measured'
_exptl_crystal_description block
_exptl_crystal_F_000 1068
_exptl_crystal_size_max 0.29
_exptl_crystal_size_mid 0.25
_exptl_crystal_size_min 0.22
_refine_diff_density_max 1.243
_refine_diff_density_min -1.179
_refine_diff_density_rms 0.151
_refine_ls_abs_structure_details 'Flack H D (1983), Acta Cryst. A39, 876-881'
_refine_ls_abs_structure_Flack -0.01(5)
_refine_ls_extinction_method none
_refine_ls_goodness_of_fit_ref 1.094
_refine_ls_hydrogen_treatment constr
_refine_ls_matrix_type full
_refine_ls_number_parameters 292
_refine_ls_number_reflns 4764
_refine_ls_number_restraints 0
_refine_ls_restrained_S_all 1.094
_refine_ls_R_factor_all 0.0552
_refine_ls_R_factor_gt 0.0506
_refine_ls_shift/su_max 0.000
_refine_ls_shift/su_mean 0.000
_refine_ls_structure_factor_coef Fsqd
_refine_ls_weighting_details 'calc w=1/[\s^2^(Fo^2^)+(0.0985P)^2^+0.0000P] where P=(Fo^2^+2Fc^2^)/3'
_refine_ls_weighting_scheme calc
_refine_ls_wR_factor_gt 0.1515
_refine_ls_wR_factor_ref 0.1548
_reflns_number_gt 4275
_reflns_number_total 4764
_reflns_threshold_expression >2sigma(I)
_cod_data_source_file cg1001557_si_002.cif
_cod_data_source_block 5L
_cod_depositor_comments
;
The following automatic conversions were performed:

'_symmetry_cell_setting' value 'Orthorhombic' changed to
'orthorhombic' according to
/home/saulius/struct/CIF-dictionaries/cif_core.dic dictionary named
'cif_core.dic' version 2.4.2 from 2011-04-26.

Automatic conversion script
Id: cif_fix_values 1715 2011-07-08 13:25:40Z adriana 
;
_cod_database_code 4501606

loop_
_symmetry_equiv_pos_as_xyz
'x, y, z'
'-x, -y, z'
'-x+1/2, y+1/2, -z'
'x+1/2, -y+1/2, -z'

loop_
_atom_site_label
_atom_site_type_symbol
_atom_site_fract_x
_atom_site_fract_y
_atom_site_fract_z
_atom_site_U_iso_or_equiv
_atom_site_adp_type
_atom_site_occupancy
_atom_site_symmetry_multiplicity
_atom_site_calc_flag
_atom_site_refinement_flags
O1W O 0.512(2) 0.5243(14) 0.723(3) 0.050(7) Uani 0.20 1 d P
H1Y H 0.5594 0.4999 0.7374 0.075 Uiso 0.20 1 d PR
H1X H 0.4702 0.4934 0.7071 0.075 Uiso 0.20 1 d PR
N2 N -0.1486(4) 0.6759(3) 0.0210(6) 0.0407(13) Uani 1 1 d .
C20 C -0.1651(6) 0.6021(4) 0.0280(8) 0.0493(18) Uani 1 1 d .
H20 H -0.1915 0.5793 -0.0530 0.059 Uiso 1 1 calc R
C19 C -0.1124(6) 0.7064(4) 0.1425(9) 0.0534(19) Uani 1 1 d .
H19 H -0.1021 0.7583 0.1421 0.064 Uiso 1 1 calc R
C18 C -0.0896(6) 0.6672(4) 0.2665(8) 0.0490(19) Uani 1 1 d .
H18 H -0.0644 0.6909 0.3475 0.059 Uiso 1 1 calc R
C21 C -0.1459(5) 0.5587(4) 0.1451(8) 0.051(2) Uani 1 1 d .
H21 H -0.1598 0.5074 0.1443 0.062 Uiso 1 1 calc R
C17 C -0.1061(5) 0.5899(4) 0.2650(8) 0.0393(15) Uani 1 1 d .
O7 O -0.0849(3) 0.5426(3) 0.3783(5) 0.0458(12) Uani 1 1 d .
C16 C -0.0250(5) 0.5683(4) 0.4865(7) 0.0381(15) Uani 1 1 d .
H16A H -0.0522 0.6073 0.5465 0.046 Uiso 1 1 calc R
H16B H 0.0270 0.5894 0.4401 0.046 Uiso 1 1 calc R
O3 O 0.7191(3) 0.7420(3) 1.6370(6) 0.0511(12) Uani 1 1 d .
O4 O 0.7791(4) 0.6324(3) 1.6872(6) 0.0574(15) Uani 1 1 d .
C8 C 0.7272(5) 0.6725(4) 1.6113(8) 0.0384(15) Uani 1 1 d .
Cd1 Cd 0.32563(3) 0.75396(2) 1.18335(4) 0.03233(16) Uani 1 1 d .
C2 C 0.5573(4) 0.6446(4) 1.3133(9) 0.0428(16) Uani 1 1 d .
C4 C 0.6756(5) 0.6382(3) 1.4921(7) 0.0369(14) Uani 1 1 d .
N1 N 0.2308(4) 0.6783(3) 1.0534(7) 0.0411(13) Uani 1 1 d .
O5 O 0.6723(5) 0.4651(3) 1.2716(8) 0.0739(19) Uani 1 1 d .
H5A H 0.6294 0.4452 1.2326 0.111 Uiso 1 1 calc R
C1 C 0.4770(5) 0.6843(4) 1.2552(8) 0.0459(17) Uani 1 1 d .
C7 C 0.5804(5) 0.5754(4) 1.2622(10) 0.0495(19) Uani 1 1 d .
H7 H 0.5501 0.5546 1.1828 0.059 Uiso 1 1 calc R
C9 C 0.2569(4) 0.6228(4) 0.9643(8) 0.0371(15) Uani 1 1 d .
H9 H 0.3153 0.6071 0.9693 0.045 Uiso 1 1 calc R
C5 C 0.6949(4) 0.5663(4) 1.4407(8) 0.0414(16) Uani 1 1 d .
H5 H 0.7400 0.5387 1.4844 0.050 Uiso 1 1 calc R
C6 C 0.6486(5) 0.5352(4) 1.3269(9) 0.0486(18) Uani 1 1 d .
O1 O 0.4480(3) 0.6684(3) 1.1332(6) 0.058 Uani 1 1 d .
O2 O 0.4428(3) 0.7349(3) 1.3303(6) 0.057 Uani 1 1 d .
C10 C 0.2033(4) 0.5880(4) 0.8670(8) 0.0379(15) Uani 1 1 d .
H10 H 0.2246 0.5497 0.8064 0.046 Uiso 1 1 calc R
O6 O 0.0552(3) 0.5815(3) 0.7679(6) 0.0470(13) Uani 1 1 d .
C13 C 0.1158(4) 0.6104(4) 0.8588(7) 0.0361(15) Uani 1 1 d .
C3 C 0.6049(4) 0.6790(4) 1.4292(8) 0.0402(16) Uani 1 1 d .
H3 H 0.5902 0.7270 1.4630 0.048 Uiso 1 1 calc R
C12 C 0.0889(5) 0.6673(5) 0.9500(11) 0.063(2) Uani 1 1 d .
H12 H 0.0309 0.6842 0.9471 0.076 Uiso 1 1 calc R
C11 C 0.1471(5) 0.6993(5) 1.0451(10) 0.060(2) Uani 1 1 d .
H11 H 0.1274 0.7375 1.1072 0.072 Uiso 1 1 calc R
C14 C 0.0795(4) 0.5197(3) 0.6772(7) 0.0352(14) Uani 1 1 d .
H14A H 0.0962 0.4767 0.7372 0.042 Uiso 1 1 calc R
H14B H 0.1291 0.5335 0.6154 0.042 Uiso 1 1 calc R
C15 C 0.0000 0.5000 0.5821(10) 0.033(2) Uani 1 2 d S
O2W O 0.2448(6) 0.6180(5) 0.4855(9) 0.050(2) Uani 0.60 1 d P
H2Y H 0.2980 0.6069 0.4663 0.075 Uiso 0.60 1 d PR
H2X H 0.2355 0.6641 0.4644 0.075 Uiso 0.60 1 d PR
O3W O 0.4029(18) 0.6378(14) 0.630(3) 0.050(6) Uani 0.20 1 d P
H3X H 0.3700 0.6344 0.7056 0.060 Uiso 0.20 1 d PR
H3Y H 0.4504 0.6602 0.6534 0.075 Uiso 0.20 1 d PR

loop_
_atom_site_aniso_label
_atom_site_aniso_U_11
_atom_site_aniso_U_22
_atom_site_aniso_U_33
_atom_site_aniso_U_23
_atom_site_aniso_U_13
_atom_site_aniso_U_12
O1W 0.050(17) 0.050(17) 0.050(15) 0.000(11) 0.000(13) 0.000(15)
N2 0.041(3) 0.046(3) 0.036(3) 0.002(3) 0.001(2) 0.001(2)
C20 0.068(5) 0.045(4) 0.035(4) 0.000(3) -0.013(4) -0.003(4)
C19 0.070(5) 0.045(4) 0.045(5) 0.001(3) -0.014(4) -0.002(4)
C18 0.067(5) 0.044(4) 0.036(4) 0.004(3) -0.007(4) -0.006(4)
C21 0.063(5) 0.055(4) 0.036(4) 0.006(3) -0.013(3) -0.012(4)
C17 0.038(4) 0.045(4) 0.035(4) 0.008(3) -0.002(3) 0.000(3)
O7 0.053(3) 0.051(3) 0.034(2) 0.012(2) -0.015(2) -0.012(2)
C16 0.039(4) 0.045(4) 0.030(3) -0.002(3) -0.006(3) -0.005(3)
O3 0.065(3) 0.038(3) 0.051(3) -0.010(2) -0.020(2) 0.006(2)
O4 0.060(3) 0.056(3) 0.056(3) -0.014(3) -0.032(3) 0.015(3)
C8 0.036(4) 0.046(4) 0.033(4) -0.004(3) 0.001(3) 0.002(3)
Cd1 0.0295(2) 0.0390(2) 0.0285(2) -0.0002(2) 0.00003(16) -0.0020(2)
C2 0.034(4) 0.048(4) 0.046(4) 0.004(4) -0.009(3) -0.001(3)
C4 0.032(3) 0.042(3) 0.037(4) -0.002(3) 0.001(3) -0.007(3)
N1 0.038(3) 0.044(3) 0.041(3) -0.005(3) -0.002(3) 0.000(3)
O5 0.086(5) 0.052(3) 0.084(5) -0.030(3) -0.017(4) 0.007(3)
C1 0.036(4) 0.054(4) 0.048(4) 0.008(3) -0.009(3) -0.007(3)
C7 0.048(4) 0.049(4) 0.051(5) -0.004(4) -0.011(4) -0.015(4)
C9 0.032(3) 0.037(3) 0.043(4) 0.000(3) 0.000(3) 0.003(3)
C5 0.036(4) 0.043(4) 0.046(4) -0.008(3) -0.010(3) 0.007(3)
C6 0.048(4) 0.041(3) 0.058(5) -0.011(4) -0.007(4) 0.000(3)
O1 0.052 0.067 0.054 -0.026 -0.038 0.027
O2 0.053 0.064 0.055 -0.004 -0.027 0.029
C10 0.031(3) 0.043(4) 0.040(4) -0.002(3) 0.006(3) 0.003(3)
O6 0.034(3) 0.058(3) 0.049(3) -0.016(2) -0.012(2) 0.007(2)
C13 0.035(3) 0.043(4) 0.031(3) -0.005(3) -0.006(3) 0.004(3)
C3 0.042(4) 0.040(3) 0.039(4) -0.002(3) -0.006(3) 0.003(3)
C12 0.033(4) 0.083(6) 0.074(6) -0.035(5) -0.013(4) 0.016(4)
C11 0.037(4) 0.077(6) 0.067(6) -0.043(5) -0.010(4) 0.005(4)
C14 0.030(3) 0.043(3) 0.033(3) -0.005(3) 0.000(3) -0.001(3)
C15 0.036(5) 0.037(4) 0.027(5) 0.000 0.000 -0.005(4)
O2W 0.050(5) 0.050(5) 0.050(5) 0.000(4) 0.000(4) 0.000(4)
O3W 0.050(16) 0.050(14) 0.050(15) 0.000(12) 0.000(12) 0.000(12)

loop_
_atom_type_symbol
_atom_type_description
_atom_type_scat_dispersion_real
_atom_type_scat_dispersion_imag
_atom_type_scat_source
C C 0.0033 0.0016 'International Tables Vol C Tables 4.2.6.8 and 6.1.1.4'
H H 0.0000 0.0000 'International Tables Vol C Tables 4.2.6.8 and 6.1.1.4'
N N 0.0061 0.0033 'International Tables Vol C Tables 4.2.6.8 and 6.1.1.4'
O O 0.0106 0.0060 'International Tables Vol C Tables 4.2.6.8 and 6.1.1.4'
Cd Cd -0.8075 1.2024 'International Tables Vol C Tables 4.2.6.8 and 6.1.1.4'

loop_
_geom_angle_atom_site_label_1
_geom_angle_atom_site_label_2
_geom_angle_atom_site_label_3
_geom_angle
_geom_angle_site_symmetry_1
_geom_angle_site_symmetry_3
O1W O1W H1Y 82.2 2_665 .
O1W O1W H1X 27.9 2_665 .
H1Y O1W H1X 109.5 . .
C20 N2 C19 115.6(6) . .
C20 N2 Cd1 122.9(5) . 4_466
C19 N2 Cd1 121.5(5) . 4_466
N2 C20 C21 123.9(7) . .
N2 C20 H20 118.1 . .
C21 C20 H20 118.1 . .
N2 C19 C18 125.1(7) . .
N2 C19 H19 117.4 . .
C18 C19 H19 117.4 . .
C19 C18 C17 116.5(7) . .
C19 C18 H18 121.8 . .
C17 C18 H18 121.8 . .
C20 C21 C17 119.7(7) . .
C20 C21 H21 120.1 . .
C17 C21 H21 120.1 . .
C21 C17 O7 117.2(6) . .
C21 C17 C18 119.1(7) . .
O7 C17 C18 123.6(7) . .
C17 O7 C16 118.5(5) . .
O7 C16 C15 107.3(5) . .
O7 C16 H16A 110.2 . .
C15 C16 H16A 110.2 . .
O7 C16 H16B 110.2 . .
C15 C16 H16B 110.2 . .
H16A C16 H16B 108.5 . .
C8 O3 Cd1 95.3(4) . 4_568
C8 O4 Cd1 89.0(4) . 4_568
O3 C8 O4 120.5(6) . .
O3 C8 C4 119.2(6) . .
O4 C8 C4 120.3(6) . .
O3 C8 Cd1 57.3(3) . 4_568
O4 C8 Cd1 63.3(4) . 4_568
C4 C8 Cd1 175.1(5) . 4_568
O2 Cd1 N2 115.5(2) . 4_566
O2 Cd1 N1 135.6(2) . .
N2 Cd1 N1 90.4(2) 4_566 .
O2 Cd1 O3 98.1(2) . 4_468
N2 Cd1 O3 133.3(2) 4_566 4_468
N1 Cd1 O3 86.6(2) . 4_468
O2 Cd1 O4 93.9(2) . 4_468
N2 Cd1 O4 89.7(2) 4_566 4_468
N1 Cd1 O4 123.3(2) . 4_468
O3 Cd1 O4 55.06(16) 4_468 4_468
O2 Cd1 O1 54.18(17) . .
N2 Cd1 O1 93.1(2) 4_566 .
N1 Cd1 O1 91.18(19) . .
O3 Cd1 O1 133.5(2) 4_468 .
O4 Cd1 O1 145.45(18) 4_468 .
O2 Cd1 C1 27.2(2) . .
N2 Cd1 C1 107.6(2) 4_566 .
N1 Cd1 C1 113.2(2) . .
O3 Cd1 C1 116.4(2) 4_468 .
O4 Cd1 C1 120.6(2) 4_468 .
O1 Cd1 C1 27.1(2) . .
O2 Cd1 C8 95.8(2) . 4_468
N2 Cd1 C8 113.2(2) 4_566 4_468
N1 Cd1 C8 106.6(2) . 4_468
O3 Cd1 C8 27.42(18) 4_468 4_468
O4 Cd1 C8 27.68(19) 4_468 4_468
O1 Cd1 C8 147.47(19) . 4_468
C1 Cd1 C8 121.5(2) . 4_468
C7 C2 C3 120.8(7) . .
C7 C2 C1 120.7(7) . .
C3 C2 C1 118.4(7) . .
C5 C4 C3 119.5(6) . .
C5 C4 C8 121.0(6) . .
C3 C4 C8 119.5(6) . .
C11 N1 C9 117.2(6) . .
C11 N1 Cd1 117.9(5) . .
C9 N1 Cd1 123.8(5) . .
C6 O5 H5A 109.5 . .
O1 C1 O2 120.7(7) . .
O1 C1 C2 120.2(7) . .
O2 C1 C2 119.0(7) . .
O1 C1 Cd1 65.0(4) . .
O2 C1 Cd1 56.2(4) . .
C2 C1 Cd1 173.3(6) . .
C2 C7 C6 120.7(7) . .
C2 C7 H7 119.7 . .
C6 C7 H7 119.7 . .
N1 C9 C10 123.6(6) . .
N1 C9 H9 118.2 . .
C10 C9 H9 118.2 . .
C6 C5 C4 121.0(7) . .
C6 C5 H5 119.5 . .
C4 C5 H5 119.5 . .
C5 C6 O5 120.0(7) . .
C5 C6 C7 120.0(7) . .
O5 C6 C7 119.9(7) . .
C1 O1 Cd1 88.0(5) . .
C1 O2 Cd1 96.6(4) . .
C9 C10 C13 118.8(6) . .
C9 C10 H10 120.6 . .
C13 C10 H10 120.6 . .
C13 O6 C14 118.3(5) . .
O6 C13 C12 116.7(6) . .
O6 C13 C10 125.6(6) . .
C12 C13 C10 117.7(7) . .
C2 C3 C4 118.0(6) . .
C2 C3 H3 121.0 . .
C4 C3 H3 121.0 . .
C11 C12 C13 119.8(7) . .
C11 C12 H12 120.1 . .
C13 C12 H12 120.1 . .
N1 C11 C12 122.9(7) . .
N1 C11 H11 118.5 . .
C12 C11 H11 118.5 . .
O6 C14 C15 107.4(5) . .
O6 C14 H14A 110.2 . .
C15 C14 H14A 110.2 . .
O6 C14 H14B 110.2 . .
C15 C14 H14B 110.2 . .
H14A C14 H14B 108.5 . .
C14 C15 C14 111.1(7) . 2_565
C14 C15 C16 107.7(4) . 2_565
C14 C15 C16 109.6(3) 2_565 2_565
C14 C15 C16 109.6(3) . .
C14 C15 C16 107.7(4) 2_565 .
C16 C15 C16 111.1(7) 2_565 .
H2Y O2W H2X 109.5 . .
H3X O3W H3Y 109.5 . .

loop_
_geom_bond_atom_site_label_1
_geom_bond_atom_site_label_2
_geom_bond_distance
_geom_bond_site_symmetry_2
O1W O1W 0.93(5) 2_665
O1W H1Y 0.8499 .
O1W H1X 0.8500 .
N2 C20 1.331(9) .
N2 C19 1.345(9) .
N2 Cd1 2.266(6) 4_466
C20 C21 1.344(10) .
C20 H20 0.9300 .
C19 C18 1.368(10) .
C19 H19 0.9300 .
C18 C17 1.389(10) .
C18 H18 0.9300 .
C21 C17 1.363(10) .
C21 H21 0.9300 .
C17 O7 1.365(8) .
O7 C16 1.414(8) .
C16 C15 1.536(8) .
C16 H16A 0.9700 .
C16 H16B 0.9700 .
O3 C8 1.259(8) .
O3 Cd1 2.299(5) 4_568
O4 C8 1.264(8) .
O4 Cd1 2.432(5) 4_568
C8 C4 1.467(9) .
C8 Cd1 2.721(7) 4_568
Cd1 O2 2.251(4) .
Cd1 N2 2.266(6) 4_566
Cd1 N1 2.293(6) .
Cd1 O3 2.299(5) 4_468
Cd1 O4 2.432(5) 4_468
Cd1 O1 2.439(5) .
Cd1 C1 2.690(7) .
Cd1 C8 2.721(7) 4_468
C2 C7 1.356(11) .
C2 C3 1.414(10) .
C2 C1 1.503(10) .
C4 C5 1.387(9) .
C4 C3 1.415(9) .
N1 C11 1.327(9) .
N1 C9 1.333(9) .
O5 C6 1.386(9) .
O5 H5A 0.8200 .
C1 O1 1.225(9) .
C1 O2 1.239(9) .
C7 C6 1.387(11) .
C7 H7 0.9300 .
C9 C10 1.350(10) .
C9 H9 0.9300 .
C5 C6 1.365(10) .
C5 H5 0.9300 .
C10 C13 1.389(9) .
C10 H10 0.9300 .
O6 C13 1.338(8) .
O6 C14 1.417(8) .
C13 C12 1.366(10) .
C3 H3 0.9300 .
C12 C11 1.359(10) .
C12 H12 0.9300 .
C11 H11 0.9300 .
C14 C15 1.525(8) .
C14 H14A 0.9700 .
C14 H14B 0.9700 .
C15 C14 1.525(8) 2_565
C15 C16 1.536(8) 2_565
O2W H2Y 0.8500 .
O2W H2X 0.8500 .
O3W H3X 0.8500 .
O3W H3Y 0.8501 .

loop_
_geom_torsion_atom_site_label_1
_geom_torsion_atom_site_label_2
_geom_torsion_atom_site_label_3
_geom_torsion_atom_site_label_4
_geom_torsion
_geom_torsion_site_symmetry_1
_geom_torsion_site_symmetry_4
C19 N2 C20 C21 -1.6(12) . .
Cd1 N2 C20 C21 176.2(6) 4_466 .
C20 N2 C19 C18 2.3(12) . .
Cd1 N2 C19 C18 -175.6(7) 4_466 .
N2 C19 C18 C17 -0.4(13) . .
N2 C20 C21 C17 -0.9(13) . .
C20 C21 C17 O7 -177.3(7) . .
C20 C21 C17 C18 2.9(12) . .
C19 C18 C17 C21 -2.2(12) . .
C19 C18 C17 O7 178.0(7) . .
C21 C17 O7 C16 164.5(7) . .
C18 C17 O7 C16 -15.7(10) . .
C17 O7 C16 C15 -169.6(5) . .
Cd1 O3 C8 O4 4.0(8) 4_568 .
Cd1 O3 C8 C4 -176.1(5) 4_568 .
Cd1 O4 C8 O3 -3.7(7) 4_568 .
Cd1 O4 C8 C4 176.3(6) 4_568 .
O3 C8 C4 C5 167.0(7) . .
O4 C8 C4 C5 -13.0(10) . .
Cd1 C8 C4 C5 124(6) 4_568 .
O3 C8 C4 C3 -13.3(10) . .
O4 C8 C4 C3 166.7(7) . .
Cd1 C8 C4 C3 -56(6) 4_568 .
O2 Cd1 N1 C11 143.9(6) . .
N2 Cd1 N1 C11 -87.6(7) 4_566 .
O3 Cd1 N1 C11 45.8(7) 4_468 .
O4 Cd1 N1 C11 2.2(7) 4_468 .
O1 Cd1 N1 C11 179.2(7) . .
C1 Cd1 N1 C11 163.1(6) . .
C8 Cd1 N1 C11 26.8(7) 4_468 .
O2 Cd1 N1 C9 -48.9(7) . .
N2 Cd1 N1 C9 79.6(6) 4_566 .
O3 Cd1 N1 C9 -147.0(6) 4_468 .
O4 Cd1 N1 C9 169.5(5) 4_468 .
O1 Cd1 N1 C9 -13.5(6) . .
C1 Cd1 N1 C9 -29.7(6) . .
C8 Cd1 N1 C9 -165.9(5) 4_468 .
C7 C2 C1 O1 -23.6(11) . .
C3 C2 C1 O1 160.4(7) . .
C7 C2 C1 O2 158.9(8) . .
C3 C2 C1 O2 -17.1(10) . .
C7 C2 C1 Cd1 116(4) . .
C3 C2 C1 Cd1 -60(5) . .
O2 Cd1 C1 O1 -172.4(8) . .
N2 Cd1 C1 O1 -60.5(5) 4_566 .
N1 Cd1 C1 O1 37.7(5) . .
O3 Cd1 C1 O1 135.8(4) 4_468 .
O4 Cd1 C1 O1 -160.9(4) 4_468 .
C8 Cd1 C1 O1 166.7(4) 4_468 .
N2 Cd1 C1 O2 111.9(5) 4_566 .
N1 Cd1 C1 O2 -149.8(4) . .
O3 Cd1 C1 O2 -51.7(5) 4_468 .
O4 Cd1 C1 O2 11.5(5) 4_468 .
O1 Cd1 C1 O2 172.4(8) . .
C8 Cd1 C1 O2 -20.9(5) 4_468 .
O2 Cd1 C1 C2 46(4) . .
N2 Cd1 C1 C2 158(4) 4_566 .
N1 Cd1 C1 C2 -104(4) . .
O3 Cd1 C1 C2 -6(5) 4_468 .
O4 Cd1 C1 C2 57(5) 4_468 .
O1 Cd1 C1 C2 -142(5) . .
C8 Cd1 C1 C2 25(5) 4_468 .
C3 C2 C7 C6 3.0(12) . .
C1 C2 C7 C6 -172.8(8) . .
C11 N1 C9 C10 0.5(11) . .
Cd1 N1 C9 C10 -166.8(5) . .
C3 C4 C5 C6 2.3(11) . .
C8 C4 C5 C6 -178.1(7) . .
C4 C5 C6 O5 176.2(7) . .
C4 C5 C6 C7 -0.8(12) . .
C2 C7 C6 C5 -1.9(13) . .
C2 C7 C6 O5 -178.9(8) . .
O2 C1 O1 Cd1 -7.3(7) . .
C2 C1 O1 Cd1 175.2(6) . .
O2 Cd1 O1 C1 4.3(4) . .
N2 Cd1 O1 C1 123.8(5) 4_566 .
N1 Cd1 O1 C1 -145.8(5) . .
O3 Cd1 O1 C1 -59.3(5) 4_468 .
O4 Cd1 O1 C1 29.8(7) 4_468 .
C8 Cd1 O1 C1 -21.4(7) 4_468 .
O1 C1 O2 Cd1 8.0(8) . .
C2 C1 O2 Cd1 -174.5(6) . .
N2 Cd1 O2 C1 -78.6(5) 4_566 .
N1 Cd1 O2 C1 41.3(6) . .
O3 Cd1 O2 C1 134.7(5) 4_468 .
O4 Cd1 O2 C1 -170.1(5) 4_468 .
O1 Cd1 O2 C1 -4.3(4) . .
C8 Cd1 O2 C1 162.2(5) 4_468 .
N1 C9 C10 C13 -0.4(11) . .
C14 O6 C13 C12 -176.8(7) . .
C14 O6 C13 C10 3.9(10) . .
C9 C10 C13 O6 179.8(7) . .
C9 C10 C13 C12 0.4(11) . .
C7 C2 C3 C4 -1.5(11) . .
C1 C2 C3 C4 174.4(6) . .
C5 C4 C3 C2 -1.1(10) . .
C8 C4 C3 C2 179.2(6) . .
O6 C13 C12 C11 -180.0(9) . .
C10 C13 C12 C11 -0.6(14) . .
C9 N1 C11 C12 -0.7(14) . .
Cd1 N1 C11 C12 167.4(8) . .
C13 C12 C11 N1 0.7(16) . .
C13 O6 C14 C15 -178.1(6) . .
O6 C14 C15 C14 -58.4(4) . 2_565
O6 C14 C15 C16 -178.4(5) . 2_565
O6 C14 C15 C16 60.5(7) . .
O7 C16 C15 C14 167.0(5) . .
O7 C16 C15 C14 -72.0(7) . 2_565
O7 C16 C15 C16 48.1(4) . 2_565
